data_7709476
loop_
_publ_author_name
'Cui, Xiaoxiao'
'Hao, Xiujia'
'Guo, Fang'

_publ_section_title
;
 Stepwise synthesis and catalysis in C-S cross-coupling of
 pyridine-functionalized N-heterocyclic carbene nickel (II) complexes by
 mechanochemistry
;
_journal_name_full 'Dalton Transactions'
_journal_paper_doi 10.1039/D1DT03651C
_journal_year 2022
_chemical_formula_moiety 'C27 H22 Br N6 Ni, F6 P'
_chemical_formula_sum 'C27 H22 Br F6 N6 Ni P'
_chemical_formula_weight 714.09
_space_group_crystal_system triclinic
_space_group_IT_number 2
_space_group_name_Hall '-P 1'
_space_group_name_H-M_alt 'P -1'
_atom_sites_solution_hydrogens geom
_atom_sites_solution_primary dual
_audit_creation_date 2021-08-16
_audit_creation_method
;
Olex2 1.2-beta
(compiled 2018.05.29 svn.r3508 for OlexSys, GUI svn.r5506)
;
_audit_update_record
;
2021-08-26 deposited with the CCDC.	2022-02-11 downloaded from the CCDC.
;
_cell_angle_alpha 95.299(2)
_cell_angle_beta 91.357(2)
_cell_angle_gamma 96.987(2)
_cell_formula_units_Z 2
_cell_length_a 8.4515(4)
_cell_length_b 12.4422(6)
_cell_length_c 12.7049(7)
_cell_measurement_reflns_used 9898
_cell_measurement_temperature 298
_cell_measurement_theta_max 28.288
_cell_measurement_theta_min 2.868
_cell_volume 1319.57(12)
_computing_cell_refinement 'SAINT v8.37A (Bruker, 2015)'
_computing_data_reduction 'SAINT v8.37A (Bruker, 2015)'
_computing_molecular_graphics 'Olex2 (Dolomanov et al., 2009)'
_computing_publication_material 'Olex2 (Dolomanov et al., 2009)'
_computing_structure_refinement 'ShelXL (Sheldrick, 2015)'
_computing_structure_solution 'ShelXT (Sheldrick, 2015)'
_diffrn_ambient_temperature 298
_diffrn_measured_fraction_theta_full 0.990
_diffrn_measured_fraction_theta_max 0.975
_diffrn_measurement_device_type 'CCD area detector'
_diffrn_radiation_type MoK\a
_diffrn_radiation_wavelength 0.71073
_diffrn_reflns_av_R_equivalents 0.0464
_diffrn_reflns_av_unetI/netI 0.0488
_diffrn_reflns_Laue_measured_fraction_full 0.990
_diffrn_reflns_Laue_measured_fraction_max 0.975
_diffrn_reflns_limit_h_max 11
_diffrn_reflns_limit_h_min -11
_diffrn_reflns_limit_k_max 16
_diffrn_reflns_limit_k_min -16
_diffrn_reflns_limit_l_max 16
_diffrn_reflns_limit_l_min -16
_diffrn_reflns_number 22874
_diffrn_reflns_point_group_measured_fraction_full 0.990
_diffrn_reflns_point_group_measured_fraction_max 0.975
_diffrn_reflns_theta_full 25.243
_diffrn_reflns_theta_max 28.369
_diffrn_reflns_theta_min 2.868
_exptl_absorpt_coefficient_mu 2.384
_exptl_crystal_colour 'clear reddish red'
_exptl_crystal_colour_lustre clear
_exptl_crystal_colour_modifier reddish
_exptl_crystal_colour_primary red
_exptl_crystal_density_diffrn 1.797
_exptl_crystal_description block
_exptl_crystal_F_000 716
_exptl_crystal_size_max 0.12
_exptl_crystal_size_mid 0.12
_exptl_crystal_size_min 0.08
_refine_diff_density_max 0.658
_refine_diff_density_min -0.527
_refine_diff_density_rms 0.091
_refine_ls_extinction_method none
_refine_ls_goodness_of_fit_ref 1.049
_refine_ls_hydrogen_treatment constr
_refine_ls_matrix_type full
_refine_ls_number_parameters 379
_refine_ls_number_reflns 6447
_refine_ls_number_restraints 0
_refine_ls_restrained_S_all 1.049
_refine_ls_R_factor_all 0.0725
_refine_ls_R_factor_gt 0.0474
_refine_ls_shift/su_max 0.001
_refine_ls_shift/su_mean 0.000
_refine_ls_structure_factor_coef Fsqd
_refine_ls_weighting_details 'w=1/[\s^2^(Fo^2^)+(0.0432P)^2^+1.6483P] where P=(Fo^2^+2Fc^2^)/3'
_refine_ls_weighting_scheme calc
_refine_ls_wR_factor_gt 0.1031
_refine_ls_wR_factor_ref 0.1113
_reflns_Friedel_coverage 0.000
_reflns_number_gt 4878
_reflns_number_total 6447
_reflns_threshold_expression 'I > 2\s(I)'
_cod_data_source_file d1dt03651c2.cif
_cod_data_source_block 2021_04_27_gf_cxx_2a_0m
_cod_database_code 7709476
_shelx_shelxl_version_number 2014/7
_shelx_space_group_comment
;
The symmetry employed for this shelxl refinement is uniquely defined
by the following loop, which should always be used as a source of
symmetry information in preference to the above space-group names.
They are only intended as comments.
;
_shelx_estimated_absorpt_t_max 0.832
_shelx_estimated_absorpt_t_min 0.763
_olex2_refinement_description
;
1. Fixed Uiso
 At 1.2 times of:
  All C(H) groups, All C(H,H) groups
2.a Secondary CH2 refined with riding coordinates:
 C22(H22A,H22B), C6(H6A,H6B), C14(H14A,H14B)
2.b Aromatic/amide H refined with riding coordinates:
 C1(H1), C27(H27), C9(H9), C17(H17), C24(H24), C2(H2), C4(H4), C12(H12),
 C10(H10), C20(H20), C3(H3), C26(H26), C18(H18), C11(H11), C19(H19), C25(H25)
;
_olex2_submission_special_instructions 'No special instructions were received'

loop_
_space_group_symop_operation_xyz
'x, y, z'
'-x, -y, -z'

loop_
_atom_site_label
_atom_site_type_symbol
_atom_site_fract_x
_atom_site_fract_y
_atom_site_fract_z
_atom_site_U_iso_or_equiv
_atom_site_adp_type
_atom_site_occupancy
_atom_site_site_symmetry_order
_atom_site_calc_flag
_atom_site_refinement_flags_posn
_atom_site_refinement_flags_adp
_atom_site_refinement_flags_occupancy
_atom_site_disorder_assembly
_atom_site_disorder_group
Br1 Br 0.78545(4) 0.21460(3) 0.24287(3) 0.04348(12) Uani 1 1 d . . . . .
Ni1 Ni 0.46892(5) 0.25613(3) 0.29036(3) 0.02993(11) Uani 1 1 d . . . . .
P1 P 0.99310(13) 0.79472(9) 0.23052(8) 0.0487(3) Uani 1 1 d . . . . .
N1 N 0.3809(3) 0.1421(2) 0.1806(2) 0.0307(6) Uani 1 1 d . . . . .
N5 N 0.6380(3) 0.3462(2) 0.4813(2) 0.0305(6) Uani 1 1 d . . . . .
N2 N 0.3049(3) 0.3510(2) 0.1326(2) 0.0300(6) Uani 1 1 d . . . . .
N4 N 0.6247(3) 0.4699(2) 0.3745(2) 0.0294(6) Uani 1 1 d . . . . .
N6 N 0.4128(3) 0.1584(2) 0.4057(2) 0.0310(6) Uani 1 1 d . . . . .
N3 N 0.4895(3) 0.4689(2) 0.2085(2) 0.0301(6) Uani 1 1 d . . . . .
F4 F 0.9692(4) 0.6652(2) 0.2282(2) 0.0798(9) Uani 1 1 d . . . . .
F3 F 1.1799(3) 0.7968(3) 0.2498(2) 0.0777(8) Uani 1 1 d . . . . .
F6 F 1.0173(4) 0.7845(3) 0.1066(2) 0.0802(9) Uani 1 1 d . . . . .
F5 F 0.8052(3) 0.7892(3) 0.2086(3) 0.0862(9) Uani 1 1 d . . . . .
F2 F 1.0156(4) 0.9226(2) 0.2319(3) 0.0869(9) Uani 1 1 d . . . . .
F1 F 0.9753(4) 0.8046(3) 0.3553(2) 0.0974(11) Uani 1 1 d . . . . .
C5 C 0.2659(4) 0.1505(3) 0.1080(2) 0.0318(7) Uani 1 1 d . . . . .
C16 C 0.7203(4) 0.5190(3) 0.4614(2) 0.0287(6) Uani 1 1 d . . . . .
C1 C 0.4445(4) 0.0475(3) 0.1779(3) 0.0361(7) Uani 1 1 d . . . . .
H1 H 0.5262 0.0413 0.2264 0.043 Uiso 1 1 calc R . . . .
C8 C 0.2954(4) 0.4464(3) 0.0851(2) 0.0316(7) Uani 1 1 d . . . . .
C21 C 0.7285(4) 0.4395(3) 0.5292(2) 0.0303(7) Uani 1 1 d . . . . .
C13 C 0.4152(4) 0.5224(3) 0.1329(2) 0.0306(7) Uani 1 1 d . . . . .
C7 C 0.4242(4) 0.3639(3) 0.2072(2) 0.0285(6) Uani 1 1 d . . . . .
C23 C 0.4907(4) 0.1670(3) 0.5009(2) 0.0326(7) Uani 1 1 d . . . . .
C27 C 0.2759(4) 0.0915(3) 0.3942(3) 0.0385(8) Uani 1 1 d . . . . .
H27 H 0.2191 0.0858 0.3299 0.046 Uiso 1 1 calc R . . . .
C22 C 0.6471(4) 0.2377(3) 0.5132(3) 0.0381(8) Uani 1 1 d . . . . .
H22A H 0.6840 0.2437 0.5866 0.046 Uiso 1 1 calc R . . . .
H22B H 0.7247 0.2036 0.4710 0.046 Uiso 1 1 calc R . . . .
C9 C 0.1978(4) 0.4719(3) 0.0033(3) 0.0391(8) Uani 1 1 d . . . . .
H9 H 0.1169 0.4215 -0.0292 0.047 Uiso 1 1 calc R . . . .
C17 C 0.7989(4) 0.6234(3) 0.4830(3) 0.0377(8) Uani 1 1 d . . . . .
H17 H 0.7921 0.6769 0.4372 0.045 Uiso 1 1 calc R . . . .
C15 C 0.5785(4) 0.3638(3) 0.3853(2) 0.0289(6) Uani 1 1 d . . . . .
C24 C 0.4315(5) 0.1106(3) 0.5836(3) 0.0428(8) Uani 1 1 d . . . . .
H24 H 0.4865 0.1198 0.6487 0.051 Uiso 1 1 calc R . . . .
C2 C 0.3930(5) -0.0400(3) 0.1061(3) 0.0433(8) Uani 1 1 d . . . . .
H2 H 0.4369 -0.1048 0.1079 0.052 Uiso 1 1 calc R . . . .
C4 C 0.2125(4) 0.0656(3) 0.0322(3) 0.0412(8) Uani 1 1 d . . . . .
H4 H 0.1339 0.0740 -0.0177 0.049 Uiso 1 1 calc R . . . .
C6 C 0.1899(4) 0.2537(3) 0.1143(3) 0.0370(8) Uani 1 1 d . . . . .
H6A H 0.1299 0.2565 0.0488 0.044 Uiso 1 1 calc R . . . .
H6B H 0.1153 0.2527 0.1712 0.044 Uiso 1 1 calc R . . . .
C12 C 0.4469(4) 0.6273(3) 0.1022(3) 0.0391(8) Uani 1 1 d . . . . .
H12 H 0.5284 0.6776 0.1341 0.047 Uiso 1 1 calc R . . . .
C10 C 0.2279(5) 0.5762(3) -0.0269(3) 0.0435(9) Uani 1 1 d . . . . .
H10 H 0.1651 0.5965 -0.0809 0.052 Uiso 1 1 calc R . . . .
C20 C 0.8176(4) 0.4597(3) 0.6243(3) 0.0377(8) Uani 1 1 d . . . . .
H20 H 0.8227 0.4065 0.6707 0.045 Uiso 1 1 calc R . . . .
C3 C 0.2755(5) -0.0308(3) 0.0311(3) 0.0462(9) Uani 1 1 d . . . . .
H3 H 0.2402 -0.0886 -0.0189 0.055 Uiso 1 1 calc R . . . .
C26 C 0.2142(5) 0.0307(3) 0.4723(3) 0.0447(9) Uani 1 1 d . . . . .
H26 H 0.1209 -0.0172 0.4593 0.054 Uiso 1 1 calc R . . . .
C18 C 0.8884(4) 0.6432(3) 0.5774(3) 0.0433(8) Uani 1 1 d . . . . .
H18 H 0.9438 0.7119 0.5955 0.052 Uiso 1 1 calc R . . . .
C11 C 0.3493(5) 0.6517(3) 0.0211(3) 0.0448(9) Uani 1 1 d . . . . .
H11 H 0.3652 0.7208 -0.0021 0.054 Uiso 1 1 calc R . . . .
C14 C 0.6219(4) 0.5197(3) 0.2761(3) 0.0405(8) Uani 1 1 d . . . . .
H14A H 0.6131 0.5966 0.2907 0.049 Uiso 1 1 calc R . . . .
H14B H 0.7209 0.5126 0.2405 0.049 Uiso 1 1 calc R . . . .
C19 C 0.8974(4) 0.5628(3) 0.6455(3) 0.0440(9) Uani 1 1 d . . . . .
H19 H 0.9595 0.5793 0.7077 0.053 Uiso 1 1 calc R . . . .
C25 C 0.2924(5) 0.0414(3) 0.5697(3) 0.0488(10) Uani 1 1 d . . . . .
H25 H 0.2518 0.0028 0.6244 0.059 Uiso 1 1 calc R . . . .

loop_
_atom_site_aniso_label
_atom_site_aniso_U_11
_atom_site_aniso_U_22
_atom_site_aniso_U_33
_atom_site_aniso_U_23
_atom_site_aniso_U_13
_atom_site_aniso_U_12
Br1 0.03550(19) 0.0479(2) 0.0432(2) -0.00340(16) 0.00028(15) -0.00424(15)
Ni1 0.0396(2) 0.0223(2) 0.0256(2) 0.00210(15) -0.00726(16) -0.00356(16)
P1 0.0535(6) 0.0470(6) 0.0437(5) 0.0083(5) -0.0046(4) -0.0033(5)
N1 0.0367(14) 0.0255(13) 0.0274(13) 0.0002(11) -0.0031(11) -0.0039(11)
N5 0.0378(14) 0.0245(13) 0.0276(13) 0.0012(10) -0.0059(11) -0.0001(11)
N2 0.0299(13) 0.0302(14) 0.0295(13) 0.0043(11) -0.0023(11) 0.0013(11)
N4 0.0338(14) 0.0257(13) 0.0267(12) 0.0018(10) -0.0029(11) -0.0031(11)
N6 0.0350(14) 0.0268(14) 0.0307(13) 0.0033(11) 0.0020(11) 0.0015(11)
N3 0.0333(14) 0.0285(14) 0.0279(13) 0.0066(11) -0.0029(11) -0.0014(11)
F4 0.107(2) 0.0473(15) 0.0807(19) 0.0107(14) -0.0193(17) -0.0069(15)
F3 0.0580(16) 0.101(2) 0.0727(18) 0.0221(17) -0.0160(14) -0.0008(15)
F6 0.107(2) 0.088(2) 0.0430(14) 0.0119(14) -0.0167(14) 0.0018(18)
F5 0.0629(17) 0.079(2) 0.113(3) 0.0086(19) -0.0005(17) -0.0077(15)
F2 0.113(2) 0.0462(16) 0.099(2) 0.0105(16) 0.0005(19) -0.0026(16)
F1 0.133(3) 0.097(2) 0.0514(16) 0.0037(16) 0.0229(17) -0.031(2)
C5 0.0316(16) 0.0301(17) 0.0310(15) 0.0046(13) -0.0011(13) -0.0084(13)
C16 0.0277(15) 0.0302(16) 0.0266(14) -0.0038(12) -0.0003(12) 0.0023(13)
C1 0.0386(18) 0.0292(17) 0.0383(17) 0.0033(14) -0.0026(14) -0.0038(14)
C8 0.0322(16) 0.0338(17) 0.0302(15) 0.0028(13) 0.0028(13) 0.0091(13)
C21 0.0305(15) 0.0303(17) 0.0286(15) -0.0041(13) -0.0007(12) 0.0032(13)
C13 0.0352(17) 0.0298(17) 0.0279(15) 0.0051(13) 0.0022(13) 0.0064(13)
C7 0.0285(15) 0.0287(16) 0.0265(14) 0.0020(12) 0.0005(12) -0.0029(12)
C23 0.0437(18) 0.0243(16) 0.0305(15) 0.0027(13) 0.0017(14) 0.0066(14)
C27 0.0371(18) 0.0364(19) 0.0406(18) 0.0025(15) 0.0033(15) 0.0003(15)
C22 0.047(2) 0.0322(18) 0.0347(17) 0.0072(14) -0.0109(15) 0.0012(15)
C9 0.0371(18) 0.045(2) 0.0371(17) 0.0050(15) -0.0053(14) 0.0119(15)
C17 0.0400(18) 0.0299(17) 0.0403(18) -0.0036(14) -0.0010(15) -0.0017(14)
C15 0.0316(15) 0.0277(16) 0.0264(14) 0.0018(12) -0.0015(12) 0.0009(13)
C24 0.062(2) 0.0356(19) 0.0324(17) 0.0086(15) 0.0050(16) 0.0073(17)
C2 0.051(2) 0.0291(18) 0.047(2) -0.0022(15) 0.0049(17) -0.0033(16)
C4 0.0446(19) 0.038(2) 0.0352(17) -0.0009(15) -0.0087(15) -0.0114(16)
C6 0.0295(16) 0.0371(19) 0.0418(18) 0.0037(15) -0.0066(14) -0.0049(14)
C12 0.049(2) 0.0298(18) 0.0391(18) 0.0056(15) 0.0021(15) 0.0059(15)
C10 0.049(2) 0.047(2) 0.0397(19) 0.0078(17) -0.0018(16) 0.0216(18)
C20 0.0417(19) 0.0393(19) 0.0308(16) -0.0032(14) -0.0078(14) 0.0069(15)
C3 0.058(2) 0.036(2) 0.0372(19) -0.0093(15) -0.0014(17) -0.0136(17)
C26 0.042(2) 0.037(2) 0.054(2) 0.0057(17) 0.0156(17) -0.0023(16)
C18 0.0396(19) 0.037(2) 0.048(2) -0.0123(16) -0.0038(16) -0.0056(16)
C11 0.059(2) 0.036(2) 0.043(2) 0.0117(16) 0.0034(17) 0.0165(18)
C14 0.050(2) 0.0337(18) 0.0333(17) 0.0072(14) -0.0080(15) -0.0148(16)
C19 0.043(2) 0.048(2) 0.0366(18) -0.0132(16) -0.0119(15) 0.0044(17)
C25 0.062(2) 0.041(2) 0.046(2) 0.0131(17) 0.0225(19) 0.0055(19)

loop_
_atom_type_symbol
_atom_type_description
_atom_type_scat_dispersion_real
_atom_type_scat_dispersion_imag
_atom_type_scat_source
C C 0.0033 0.0016 'International Tables Vol C Tables 4.2.6.8 and 6.1.1.4'
H H 0.0000 0.0000 'International Tables Vol C Tables 4.2.6.8 and 6.1.1.4'
Br Br -0.2901 2.4595 'International Tables Vol C Tables 4.2.6.8 and 6.1.1.4'
F F 0.0171 0.0103 'International Tables Vol C Tables 4.2.6.8 and 6.1.1.4'
N N 0.0061 0.0033 'International Tables Vol C Tables 4.2.6.8 and 6.1.1.4'
Ni Ni 0.3393 1.1124 'International Tables Vol C Tables 4.2.6.8 and 6.1.1.4'
P P 0.1023 0.0942 'International Tables Vol C Tables 4.2.6.8 and 6.1.1.4'

loop_
_geom_angle_atom_site_label_1
_geom_angle_atom_site_label_2
_geom_angle_atom_site_label_3
_geom_angle
_geom_angle_site_symmetry_1
_geom_angle_site_symmetry_3
_geom_angle_publ_flag
N1 Ni1 Br1 90.71(8) . . ?
N1 Ni1 N6 91.61(11) . . ?
N6 Ni1 Br1 102.60(8) . . ?
C7 Ni1 Br1 105.84(10) . . ?
C7 Ni1 N1 91.41(12) . . ?
C7 Ni1 N6 151.35(13) . . ?
C7 Ni1 C15 88.35(13) . . ?
C15 Ni1 Br1 81.90(10) . . ?
C15 Ni1 N1 172.24(13) . . ?
C15 Ni1 N6 92.32(12) . . ?
F4 P1 F5 88.12(17) . . ?
F3 P1 F4 90.43(17) . . ?
F3 P1 F5 178.2(2) . . ?
F3 P1 F1 88.53(18) . . ?
F6 P1 F4 89.89(17) . . ?
F6 P1 F3 89.46(17) . . ?
F6 P1 F5 89.39(18) . . ?
F6 P1 F1 178.0(2) . . ?
F2 P1 F4 179.45(18) . . ?
F2 P1 F3 89.98(18) . . ?
F2 P1 F6 89.75(18) . . ?
F2 P1 F5 91.46(18) . . ?
F2 P1 F1 90.47(19) . . ?
F1 P1 F4 89.90(18) . . ?
F1 P1 F5 92.6(2) . . ?
C5 N1 Ni1 126.0(2) . . ?
C5 N1 C1 117.9(3) . . ?
C1 N1 Ni1 116.1(2) . . ?
C21 N5 C22 123.7(3) . . ?
C15 N5 C21 110.9(3) . . ?
C15 N5 C22 122.8(3) . . ?
C8 N2 C6 124.6(3) . . ?
C7 N2 C8 111.4(3) . . ?
C7 N2 C6 123.7(3) . . ?
C16 N4 C14 121.2(3) . . ?
C15 N4 C16 111.0(2) . . ?
C15 N4 C14 125.2(3) . . ?
C23 N6 Ni1 124.5(2) . . ?
C27 N6 Ni1 117.9(2) . . ?
C27 N6 C23 116.8(3) . . ?
C13 N3 C14 123.4(3) . . ?
C7 N3 C13 111.4(3) . . ?
C7 N3 C14 125.1(3) . . ?
N1 C5 C4 121.9(3) . . ?
N1 C5 C6 117.8(3) . . ?
C4 C5 C6 120.3(3) . . ?
C21 C16 N4 106.0(3) . . ?
C21 C16 C17 122.5(3) . . ?
C17 C16 N4 131.5(3) . . ?
N1 C1 H1 118.8 . . ?
N1 C1 C2 122.5(3) . . ?
C2 C1 H1 118.8 . . ?
N2 C8 C9 132.5(3) . . ?
C13 C8 N2 106.3(3) . . ?
C13 C8 C9 121.2(3) . . ?
N5 C21 C20 131.9(3) . . ?
C16 C21 N5 106.4(3) . . ?
C16 C21 C20 121.6(3) . . ?
C8 C13 N3 105.6(3) . . ?
C8 C13 C12 122.8(3) . . ?
C12 C13 N3 131.6(3) . . ?
N2 C7 Ni1 123.8(2) . . ?
N2 C7 N3 105.3(3) . . ?
N3 C7 Ni1 130.8(2) . . ?
N6 C23 C22 117.3(3) . . ?
N6 C23 C24 122.1(3) . . ?
C24 C23 C22 120.6(3) . . ?
N6 C27 H27 118.2 . . ?
N6 C27 C26 123.7(3) . . ?
C26 C27 H27 118.2 . . ?
N5 C22 C23 112.8(3) . . ?
N5 C22 H22A 109.0 . . ?
N5 C22 H22B 109.0 . . ?
C23 C22 H22A 109.0 . . ?
C23 C22 H22B 109.0 . . ?
H22A C22 H22B 107.8 . . ?
C8 C9 H9 121.8 . . ?
C10 C9 C8 116.3(3) . . ?
C10 C9 H9 121.8 . . ?
C16 C17 H17 122.1 . . ?
C16 C17 C18 115.8(3) . . ?
C18 C17 H17 122.1 . . ?
N5 C15 Ni1 124.2(2) . . ?
N4 C15 Ni1 130.1(2) . . ?
N4 C15 N5 105.6(3) . . ?
C23 C24 H24 119.9 . . ?
C25 C24 C23 120.1(3) . . ?
C25 C24 H24 119.9 . . ?
C1 C2 H2 120.3 . . ?
C1 C2 C3 119.4(4) . . ?
C3 C2 H2 120.3 . . ?
C5 C4 H4 120.0 . . ?
C3 C4 C5 120.0(3) . . ?
C3 C4 H4 120.0 . . ?
N2 C6 C5 113.1(3) . . ?
N2 C6 H6A 109.0 . . ?
N2 C6 H6B 109.0 . . ?
C5 C6 H6A 109.0 . . ?
C5 C6 H6B 109.0 . . ?
H6A C6 H6B 107.8 . . ?
C13 C12 H12 122.2 . . ?
C11 C12 C13 115.5(3) . . ?
C11 C12 H12 122.2 . . ?
C9 C10 H10 119.0 . . ?
C9 C10 C11 122.0(3) . . ?
C11 C10 H10 119.0 . . ?
C21 C20 H20 121.9 . . ?
C19 C20 C21 116.1(3) . . ?
C19 C20 H20 121.9 . . ?
C2 C3 H3 120.8 . . ?
C4 C3 C2 118.3(3) . . ?
C4 C3 H3 120.8 . . ?
C27 C26 H26 120.4 . . ?
C27 C26 C25 119.2(4) . . ?
C25 C26 H26 120.4 . . ?
C17 C18 H18 119.2 . . ?
C17 C18 C19 121.7(3) . . ?
C19 C18 H18 119.2 . . ?
C12 C11 C10 122.2(3) . . ?
C12 C11 H11 118.9 . . ?
C10 C11 H11 118.9 . . ?
N4 C14 H14A 109.5 . . ?
N4 C14 H14B 109.5 . . ?
N3 C14 N4 110.6(3) . . ?
N3 C14 H14A 109.5 . . ?
N3 C14 H14B 109.5 . . ?
H14A C14 H14B 108.1 . . ?
C20 C19 C18 122.3(3) . . ?
C20 C19 H19 118.9 . . ?
C18 C19 H19 118.9 . . ?
C24 C25 C26 118.1(3) . . ?
C24 C25 H25 121.0 . . ?
C26 C25 H25 121.0 . . ?

loop_
_geom_bond_atom_site_label_1
_geom_bond_atom_site_label_2
_geom_bond_distance
_geom_bond_site_symmetry_2
_geom_bond_publ_flag
Br1 Ni1 2.8536(6) . ?
Ni1 N1 1.959(3) . ?
Ni1 N6 2.018(3) . ?
Ni1 C7 1.850(3) . ?
Ni1 C15 1.859(3) . ?
P1 F4 1.597(3) . ?
P1 F3 1.589(3) . ?
P1 F6 1.588(3) . ?
P1 F5 1.597(3) . ?
P1 F2 1.577(3) . ?
P1 F1 1.591(3) . ?
N1 C5 1.345(4) . ?
N1 C1 1.350(4) . ?
N5 C21 1.391(4) . ?
N5 C22 1.455(4) . ?
N5 C15 1.356(4) . ?
N2 C8 1.390(4) . ?
N2 C7 1.352(4) . ?
N2 C6 1.455(4) . ?
N4 C16 1.399(4) . ?
N4 C15 1.350(4) . ?
N4 C14 1.446(4) . ?
N6 C23 1.353(4) . ?
N6 C27 1.338(4) . ?
N3 C13 1.397(4) . ?
N3 C7 1.353(4) . ?
N3 C14 1.440(4) . ?
C5 C4 1.386(5) . ?
C5 C6 1.500(5) . ?
C16 C21 1.377(4) . ?
C16 C17 1.386(5) . ?
C1 H1 0.9300 . ?
C1 C2 1.375(5) . ?
C8 C13 1.386(5) . ?
C8 C9 1.395(4) . ?
C21 C20 1.394(4) . ?
C13 C12 1.393(5) . ?
C23 C22 1.492(5) . ?
C23 C24 1.387(5) . ?
C27 H27 0.9300 . ?
C27 C26 1.377(5) . ?
C22 H22A 0.9700 . ?
C22 H22B 0.9700 . ?
C9 H9 0.9300 . ?
C9 C10 1.383(5) . ?
C17 H17 0.9300 . ?
C17 C18 1.389(5) . ?
C24 H24 0.9300 . ?
C24 C25 1.367(6) . ?
C2 H2 0.9300 . ?
C2 C3 1.382(5) . ?
C4 H4 0.9300 . ?
C4 C3 1.369(5) . ?
C6 H6A 0.9700 . ?
C6 H6B 0.9700 . ?
C12 H12 0.9300 . ?
C12 C11 1.383(5) . ?
C10 H10 0.9300 . ?
C10 C11 1.391(6) . ?
C20 H20 0.9300 . ?
C20 C19 1.375(5) . ?
C3 H3 0.9300 . ?
C26 H26 0.9300 . ?
C26 C25 1.377(6) . ?
C18 H18 0.9300 . ?
C18 C19 1.390(5) . ?
C11 H11 0.9300 . ?
C14 H14A 0.9700 . ?
C14 H14B 0.9700 . ?
C19 H19 0.9300 . ?
C25 H25 0.9300 . ?
